data_4102089
loop_
_publ_author_name
'Yasunao Miyamura'
'Kazushi Kinbara'
'Yohei Yamamoto'
'Vakayil K. Praveen'
'Kenichi Kato'
'Masaki Takata'
'Atsushi Takano'
'Yushu Matsushita'
'Eunji Lee'
'Myongsoo Lee'
'Takuzo Aida'

_publ_section_title
;
 Shape-Directed Assembly of a "Macromolecular Barb" into Nanofibers:
 Stereospecific Cyclopolymerization of Isopropylidene Diallylmalonate
;
_journal_name_full 'Journal of the American Chemical Society'
_journal_page_first 3292
_journal_page_last 3294
_journal_paper_doi 10.1021/ja910901e
_journal_volume 132
_journal_year 2010
_chemical_formula_sum 'C58 H66 Cl4 N4 Pd'
_chemical_formula_weight 1067.35
_chemical_name_systematic
; 
 ? 
;
_space_group_IT_number 61
_symmetry_cell_setting orthorhombic
_symmetry_space_group_name_Hall '-P 2ac 2ab'
_symmetry_space_group_name_H-M 'P b c a'
_atom_sites_solution_hydrogens geom
_atom_sites_solution_primary direct
_atom_sites_solution_secondary difmap
_audit_creation_method SHELXL-97
_cell_angle_alpha 90.00
_cell_angle_beta 90.00
_cell_angle_gamma 90.00
_cell_formula_units_Z 8
_cell_length_a 18.934(4)
_cell_length_b 27.616(6)
_cell_length_c 20.473(5)
_cell_measurement_temperature 103(2)
_cell_volume 10705(4)
_computing_structure_refinement 'SHELXL-97 (Sheldrick, 1997)'
_computing_structure_solution 'SHELXS-97 (Sheldrick, 1990)'
_diffrn_ambient_temperature 103(2)
_diffrn_measured_fraction_theta_full 0.951
_diffrn_measured_fraction_theta_max 0.951
_diffrn_radiation_monochromator graphite
_diffrn_radiation_source 'fine-focus sealed tube'
_diffrn_radiation_type MoK\a
_diffrn_radiation_wavelength 0.71070
_diffrn_reflns_av_R_equivalents 0.0620
_diffrn_reflns_av_sigmaI/netI 0.0427
_diffrn_reflns_limit_h_max 22
_diffrn_reflns_limit_h_min -22
_diffrn_reflns_limit_k_max 31
_diffrn_reflns_limit_k_min -32
_diffrn_reflns_limit_l_max 24
_diffrn_reflns_limit_l_min -24
_diffrn_reflns_number 64024
_diffrn_reflns_theta_full 25.00
_diffrn_reflns_theta_max 25.00
_diffrn_reflns_theta_min 4.81
_exptl_absorpt_coefficient_mu 0.587
_exptl_absorpt_correction_T_max 0.8916
_exptl_absorpt_correction_T_min 0.8916
_exptl_absorpt_correction_type none
_exptl_crystal_colour Red
_exptl_crystal_density_diffrn 1.325
_exptl_crystal_density_method 'not measured'
_exptl_crystal_description Prism
_exptl_crystal_F_000 4448
_exptl_crystal_size_max 0.20
_exptl_crystal_size_mid 0.20
_exptl_crystal_size_min 0.20
_refine_diff_density_max 0.622
_refine_diff_density_min -0.484
_refine_diff_density_rms 0.067
_refine_ls_extinction_method none
_refine_ls_goodness_of_fit_ref 1.295
_refine_ls_hydrogen_treatment mixed
_refine_ls_matrix_type full
_refine_ls_number_parameters 636
_refine_ls_number_reflns 8963
_refine_ls_number_restraints 0
_refine_ls_restrained_S_all 1.295
_refine_ls_R_factor_all 0.0742
_refine_ls_R_factor_gt 0.0642
_refine_ls_shift/su_max 0.000
_refine_ls_shift/su_mean 0.000
_refine_ls_structure_factor_coef Fsqd
_refine_ls_weighting_details 'calc w=1/[\s^2^(Fo^2^)+(0.0154P)^2^+26.2412P] where P=(Fo^2^+2Fc^2^)/3'
_refine_ls_weighting_scheme calc
_refine_ls_wR_factor_gt 0.1104
_refine_ls_wR_factor_ref 0.1134
_reflns_number_gt 8058
_reflns_number_total 8963
_reflns_threshold_expression >2sigma(I)
_cod_data_source_file ja910901e_si_002.cif
_cod_data_source_block trans3
_cod_database_code 4102089

loop_
_symmetry_equiv_pos_as_xyz
'x, y, z'
'-x+1/2, -y, z+1/2'
'x+1/2, -y+1/2, -z'
'-x, y+1/2, -z+1/2'
'-x, -y, -z'
'x-1/2, y, -z-1/2'
'-x-1/2, y-1/2, z'
'x, -y-1/2, z-1/2'

loop_
_atom_site_label
_atom_site_type_symbol
_atom_site_fract_x
_atom_site_fract_y
_atom_site_fract_z
_atom_site_U_iso_or_equiv
_atom_site_adp_type
_atom_site_occupancy
_atom_site_symmetry_multiplicity
_atom_site_calc_flag
_atom_site_refinement_flags
_atom_site_disorder_assembly
_atom_site_disorder_group
Pd1 Pd 0.706475(16) 0.085442(11) 0.206238(14) 0.02031(10) Uani 1 1 d . . .
Cl1 Cl 0.71808(6) 0.08801(4) 0.31685(5) 0.0326(3) Uani 1 1 d . . .
Cl11 Cl 0.6490(3) -0.0731(4) 0.2948(6) 0.060(2) Uani 0.50 1 d P A .
N1 N 0.68955(16) 0.07807(11) 0.10763(15) 0.0185(7) Uani 1 1 d . . .
N2 N 0.59196(16) 0.07799(11) 0.20400(15) 0.0188(7) Uani 1 1 d . . .
N3 N 0.60234(18) -0.17435(12) 0.11331(16) 0.0248(8) Uani 1 1 d . . .
C1 C 0.7575(2) -0.16590(13) 0.0015(2) 0.0216(8) Uani 1 1 d . . .
C2 C 0.5864(2) 0.06686(14) 0.02976(19) 0.0212(9) Uani 1 1 d . . .
C3 C 0.5139(2) 0.06324(14) 0.04653(19) 0.0209(9) Uani 1 1 d . . .
C4 C 0.7682(2) 0.03254(14) 0.03656(18) 0.0186(8) Uani 1 1 d . . .
H4A H 0.7466 0.0038 0.0523 0.022 Uiso 1 1 calc R . .
C5 C 0.7164(2) -0.16450(14) 0.05741(19) 0.0228(9) Uani 1 1 d . . .
H5A H 0.7377 -0.1569 0.0981 0.027 Uiso 1 1 calc R . .
C6 C 0.6243(2) 0.07180(13) 0.09215(18) 0.0184(8) Uani 1 1 d . . .
C7 C 0.8617(2) -0.10981(14) -0.02621(19) 0.0213(9) Uani 1 1 d . . .
H7A H 0.9129 -0.1061 -0.0176 0.026 Uiso 1 1 calc R . .
H7B H 0.8553 -0.1120 -0.0741 0.026 Uiso 1 1 calc R . .
C8 C 0.5218(2) 0.03070(15) 0.28001(19) 0.0239(9) Uani 1 1 d . . .
H8A H 0.5321 0.0028 0.2545 0.029 Uiso 1 1 calc R . .
C9 C 0.8533(2) -0.01854(14) -0.0310(2) 0.0254(9) Uani 1 1 d . . .
H9A H 0.9049 -0.0182 -0.0230 0.031 Uiso 1 1 calc R . .
H9B H 0.8463 -0.0202 -0.0789 0.031 Uiso 1 1 calc R . .
C10 C 0.5464(2) 0.07593(14) 0.25962(18) 0.0193(8) Uani 1 1 d . . .
C11 C 0.4928(2) 0.11222(15) 0.35254(19) 0.0249(9) Uani 1 1 d . . .
H11A H 0.4826 0.1399 0.3784 0.030 Uiso 1 1 calc R . .
C12 C 0.5698(2) 0.07093(13) 0.14565(19) 0.0194(8) Uani 1 1 d . . .
C13 C 0.5007(2) 0.06434(14) 0.11504(19) 0.0214(8) Uani 1 1 d . . .
C14 C 0.8363(2) -0.15732(14) 0.0049(2) 0.0238(9) Uani 1 1 d . . .
H14A H 0.8606 -0.1846 -0.0169 0.029 Uiso 1 1 calc R . .
H14B H 0.8508 -0.1575 0.0514 0.029 Uiso 1 1 calc R . .
C15 C 0.7434(2) 0.07738(14) 0.05814(18) 0.0199(8) Uani 1 1 d . . .
C16 C 0.5312(2) 0.11798(14) 0.2949(2) 0.0228(8) Uani 1 1 d . . .
C17 C 0.8234(2) -0.06483(14) -0.0013(2) 0.0203(8) Uani 1 1 d . . .
H17A H 0.7726 -0.0673 -0.0122 0.024 Uiso 1 1 calc R . .
H17B H 0.8278 -0.0632 0.0469 0.024 Uiso 1 1 calc R . .
C18 C 0.4692(2) 0.06755(15) 0.37309(19) 0.0233(9) Uani 1 1 d . . .
H18A H 0.4435 0.0651 0.4128 0.028 Uiso 1 1 calc R . .
C19 C 0.4322(2) 0.06233(15) 0.1368(2) 0.0262(9) Uani 1 1 d . . .
H19A H 0.4220 0.0629 0.1823 0.031 Uiso 1 1 calc R . .
N4 N 0.6384(2) -0.18309(13) 0.16345(17) 0.0290(8) Uani 1 1 d . . .
C20 C 0.8235(2) 0.02913(14) -0.00732(19) 0.0207(8) Uani 1 1 d . . .
C21 C 0.4825(2) 0.02577(15) 0.33679(19) 0.0232(9) Uani 1 1 d . . .
C22 C 0.5293(2) -0.16844(15) 0.2274(2) 0.0292(10) Uani 1 1 d . . .
H22A H 0.5056 -0.1582 0.1889 0.035 Uiso 1 1 calc R . .
C23 C 0.6095(2) -0.18431(14) -0.0036(2) 0.0227(9) Uani 1 1 d . . .
C24 C 0.6514(2) -0.18493(14) -0.0592(2) 0.0236(9) Uani 1 1 d . . .
H24A H 0.6298 -0.1916 -0.1001 0.028 Uiso 1 1 calc R . .
C25 C 0.6445(2) -0.17406(14) 0.0550(2) 0.0242(9) Uani 1 1 d . . .
C26 C 0.7235(2) -0.17614(14) -0.0574(2) 0.0238(9) Uani 1 1 d . . .
H26A H 0.7501 -0.1771 -0.0967 0.029 Uiso 1 1 calc R . .
C27 C 0.4520(3) -0.02174(16) 0.3598(2) 0.0355(11) Uani 1 1 d . . .
H27A H 0.4028 -0.0160 0.3740 0.043 Uiso 1 1 calc R . .
H27B H 0.4791 -0.0324 0.3986 0.043 Uiso 1 1 calc R . .
C28 C 0.5514(2) 0.06486(16) -0.0828(2) 0.0300(10) Uani 1 1 d . . .
H28A H 0.5642 0.0656 -0.1276 0.036 Uiso 1 1 calc R . .
C29 C 0.6051(2) 0.06719(15) -0.0350(2) 0.0260(9) Uani 1 1 d . . .
H29A H 0.6534 0.0689 -0.0474 0.031 Uiso 1 1 calc R . .
C30 C 0.4599(2) 0.06051(14) 0.0001(2) 0.0251(9) Uani 1 1 d . . .
C31 C 0.4931(3) -0.16878(15) 0.2861(2) 0.0320(10) Uani 1 1 d . . .
C32 C 0.6376(3) -0.19741(16) 0.2787(2) 0.0336(11) Uani 1 1 d . . .
C33 C 0.4993(3) -0.19210(17) -0.0730(2) 0.0349(11) Uani 1 1 d . . .
H33A H 0.4488 -0.1996 -0.0711 0.052 Uiso 1 1 calc R . .
H33B H 0.5230 -0.2153 -0.1018 0.052 Uiso 1 1 calc R . .
H33C H 0.5059 -0.1592 -0.0901 0.052 Uiso 1 1 calc R . .
C34 C 0.3902(2) 0.05886(15) 0.0246(2) 0.0293(10) Uani 1 1 d . . .
H34A H 0.3518 0.0573 -0.0052 0.035 Uiso 1 1 calc R . .
C35 C 0.7734(2) 0.12069(14) 0.0373(2) 0.0264(9) Uani 1 1 d . . .
C36 C 0.8527(2) 0.07262(16) -0.0294(2) 0.0301(10) Uani 1 1 d . . .
H36A H 0.8901 0.0717 -0.0603 0.036 Uiso 1 1 calc R . .
C37 C 0.5308(2) -0.19545(16) -0.0047(2) 0.0302(10) Uani 1 1 d . . .
H37A H 0.5065 -0.1710 0.0234 0.036 Uiso 1 1 calc R . .
C38 C 0.5502(3) 0.16772(16) 0.2701(2) 0.0356(11) Uani 1 1 d . . .
H38A H 0.5808 0.1641 0.2305 0.043 Uiso 1 1 calc R . .
C39 C 0.7482(3) 0.16949(15) 0.0630(2) 0.0353(11) Uani 1 1 d . . .
H39A H 0.7248 0.1638 0.1061 0.042 Uiso 1 1 calc R . .
C40 C 0.8285(2) 0.11705(15) -0.0075(2) 0.0318(10) Uani 1 1 d . . .
H40A H 0.8500 0.1458 -0.0234 0.038 Uiso 1 1 calc R . .
C41 C 0.6003(3) -0.19774(17) 0.3377(2) 0.0400(12) Uani 1 1 d . . .
H41A H 0.6238 -0.2078 0.3764 0.048 Uiso 1 1 calc R . .
C42 C 0.5903(3) 0.19802(18) 0.3210(3) 0.0414(12) Uani 1 1 d . . .
H42A H 0.6014 0.2299 0.3026 0.062 Uiso 1 1 calc R . .
H42B H 0.6341 0.1814 0.3330 0.062 Uiso 1 1 calc R . .
H42C H 0.5608 0.2021 0.3600 0.062 Uiso 1 1 calc R . .
C43 C 0.7148(3) -0.0362(2) 0.2634(3) 0.0449(13) Uani 1 1 d . . .
H43A H 0.700(3) -0.003(2) 0.272(2) 0.051(15) Uiso 1 1 d . . .
C44 C 0.5993(2) -0.18275(15) 0.2234(2) 0.0288(10) Uani 1 1 d . . .
C45 C 0.4517(3) -0.06283(16) 0.3106(2) 0.0343(11) Uani 1 1 d . . .
H45A H 0.5010 -0.0721 0.3003 0.041 Uiso 1 1 calc R . .
H45B H 0.4291 -0.0517 0.2697 0.041 Uiso 1 1 calc R . .
C46 C 0.4817(2) 0.06159(15) -0.0662(2) 0.0293(10) Uani 1 1 d . . .
H46A H 0.4471 0.0600 -0.0998 0.035 Uiso 1 1 calc R . .
C47 C 0.3771(2) 0.05945(15) 0.0904(2) 0.0305(10) Uani 1 1 d . . .
H47A H 0.3296 0.0579 0.1052 0.037 Uiso 1 1 calc R . .
C48 C 0.5158(3) -0.24591(19) 0.0238(2) 0.0429(12) Uani 1 1 d . . .
H48A H 0.4649 -0.2522 0.0225 0.064 Uiso 1 1 calc R . .
H48B H 0.5323 -0.2472 0.0691 0.064 Uiso 1 1 calc R . .
H48C H 0.5405 -0.2705 -0.0021 0.064 Uiso 1 1 calc R . .
C49 C 0.7186(3) -0.26698(19) 0.2572(3) 0.0524(15) Uani 1 1 d . . .
H49A H 0.7684 -0.2766 0.2544 0.079 Uiso 1 1 calc R . .
H49B H 0.6955 -0.2728 0.2151 0.079 Uiso 1 1 calc R . .
H49C H 0.6951 -0.2860 0.2912 0.079 Uiso 1 1 calc R . .
C50 C 0.4820(3) 0.19459(19) 0.2502(3) 0.0489(14) Uani 1 1 d . . .
H50A H 0.4940 0.2270 0.2341 0.073 Uiso 1 1 calc R . .
H50B H 0.4508 0.1974 0.2883 0.073 Uiso 1 1 calc R . .
H50C H 0.4579 0.1764 0.2157 0.073 Uiso 1 1 calc R . .
C51 C 0.8084(3) 0.20503(17) 0.0738(3) 0.0489(14) Uani 1 1 d . . .
H51A H 0.8433 0.1906 0.1033 0.073 Uiso 1 1 calc R . .
H51B H 0.7898 0.2348 0.0933 0.073 Uiso 1 1 calc R . .
H51C H 0.8308 0.2126 0.0319 0.073 Uiso 1 1 calc R . .
C52 C 0.6936(3) 0.19134(19) 0.0173(3) 0.0521(15) Uani 1 1 d . . .
H52A H 0.6551 0.1681 0.0105 0.078 Uiso 1 1 calc R . .
H52B H 0.7158 0.1989 -0.0247 0.078 Uiso 1 1 calc R . .
H52C H 0.6746 0.2211 0.0366 0.078 Uiso 1 1 calc R . .
C53 C 0.4180(3) -0.15164(16) 0.2925(3) 0.0378(11) Uani 1 1 d . . .
H53A H 0.3888 -0.1781 0.3107 0.045 Uiso 1 1 calc R . .
H53B H 0.3994 -0.1436 0.2486 0.045 Uiso 1 1 calc R . .
C54 C 0.4120(3) -0.10696(16) 0.3367(2) 0.0374(12) Uani 1 1 d . . .
H54A H 0.3615 -0.0985 0.3417 0.045 Uiso 1 1 calc R . .
H54B H 0.4307 -0.1152 0.3805 0.045 Uiso 1 1 calc R . .
C55 C 0.7139(3) -0.21304(19) 0.2742(2) 0.0420(12) Uani 1 1 d . . .
H55A H 0.7358 -0.1947 0.2373 0.050 Uiso 1 1 calc R . .
C56 C 0.8127(2) 0.08952(19) 0.1992(2) 0.0358(11) Uani 1 1 d . . .
H56A H 0.8331 0.0934 0.2429 0.054 Uiso 1 1 calc R . .
H56B H 0.8256 0.1174 0.1721 0.054 Uiso 1 1 calc R . .
H56C H 0.8309 0.0598 0.1792 0.054 Uiso 1 1 calc R . .
C57 C 0.7565(3) -0.2018(2) 0.3352(3) 0.0556(15) Uani 1 1 d . . .
H57A H 0.8053 -0.2127 0.3291 0.083 Uiso 1 1 calc R . .
H57B H 0.7357 -0.2185 0.3727 0.083 Uiso 1 1 calc R . .
H57C H 0.7560 -0.1668 0.3431 0.083 Uiso 1 1 calc R . .
C58 C 0.5307(3) -0.18398(16) 0.3414(2) 0.0394(12) Uani 1 1 d . . .
H58A H 0.5075 -0.1848 0.3825 0.047 Uiso 1 1 calc R . .
Cl8 Cl 0.6598(5) -0.0711(5) 0.3071(6) 0.102(3) Uani 0.50 1 d P A 2
Cl9 Cl 0.7180(3) -0.0535(3) 0.1769(4) 0.0680(15) Uani 0.50 1 d P A 2
Cl10 Cl 0.7928(7) -0.0503(5) 0.3073(5) 0.083(3) Uani 0.50 1 d P A 2
Cl6 Cl 0.7999(7) -0.0401(5) 0.2892(6) 0.116(4) Uani 0.50 1 d P A .
Cl7 Cl 0.7151(7) -0.0437(4) 0.1856(5) 0.163(6) Uani 0.50 1 d P A .

loop_
_atom_site_aniso_label
_atom_site_aniso_U_11
_atom_site_aniso_U_22
_atom_site_aniso_U_33
_atom_site_aniso_U_23
_atom_site_aniso_U_13
_atom_site_aniso_U_12
Pd1 0.02099(16) 0.02340(17) 0.01653(15) -0.00049(13) 0.00279(12) 0.00120(13)
Cl1 0.0330(6) 0.0469(7) 0.0179(5) -0.0028(5) -0.0007(4) 0.0044(5)
Cl11 0.0340(18) 0.056(3) 0.090(5) 0.014(3) -0.002(3) -0.0140(19)
N1 0.0236(18) 0.0151(16) 0.0167(16) 0.0022(13) 0.0044(13) 0.0035(13)
N2 0.0222(16) 0.0152(16) 0.0190(17) 0.0001(13) 0.0037(14) 0.0018(13)
N3 0.030(2) 0.0239(19) 0.0210(19) -0.0025(14) 0.0057(15) -0.0017(15)
C1 0.025(2) 0.0131(18) 0.027(2) -0.0008(17) 0.0007(18) 0.0000(16)
C2 0.027(2) 0.017(2) 0.020(2) -0.0027(16) 0.0016(17) 0.0023(17)
C3 0.026(2) 0.0136(19) 0.023(2) -0.0028(16) 0.0013(17) 0.0016(16)
C4 0.020(2) 0.020(2) 0.0156(19) 0.0019(15) 0.0021(16) -0.0027(16)
C5 0.030(2) 0.019(2) 0.019(2) -0.0025(16) -0.0012(17) 0.0003(17)
C6 0.027(2) 0.0110(19) 0.0169(19) 0.0015(14) 0.0045(16) -0.0004(16)
C7 0.018(2) 0.025(2) 0.021(2) -0.0023(16) 0.0019(16) 0.0011(17)
C8 0.026(2) 0.022(2) 0.023(2) -0.0009(16) 0.0055(17) 0.0038(17)
C9 0.026(2) 0.028(2) 0.022(2) -0.0012(17) 0.0077(18) 0.0028(18)
C10 0.0198(19) 0.022(2) 0.0156(19) 0.0006(16) 0.0026(16) -0.0010(16)
C11 0.025(2) 0.030(2) 0.019(2) -0.0034(17) 0.0028(17) 0.0044(18)
C12 0.026(2) 0.0124(19) 0.020(2) -0.0014(15) 0.0043(17) 0.0001(16)
C13 0.025(2) 0.0167(19) 0.023(2) -0.0005(16) 0.0007(17) 0.0004(17)
C14 0.024(2) 0.023(2) 0.023(2) -0.0023(17) 0.0010(17) 0.0036(17)
C15 0.020(2) 0.025(2) 0.0144(19) 0.0017(16) 0.0042(15) -0.0023(17)
C16 0.025(2) 0.025(2) 0.019(2) 0.0003(17) -0.0010(17) 0.0014(17)
C17 0.0197(19) 0.024(2) 0.0168(19) -0.0020(16) 0.0044(16) 0.0003(17)
C18 0.023(2) 0.032(2) 0.014(2) -0.0005(16) 0.0029(16) 0.0012(18)
C19 0.028(2) 0.023(2) 0.028(2) -0.0027(18) 0.0054(18) 0.0010(18)
N4 0.039(2) 0.025(2) 0.0224(19) 0.0009(15) 0.0067(17) 0.0015(16)
C20 0.021(2) 0.025(2) 0.015(2) -0.0007(16) 0.0002(16) 0.0016(17)
C21 0.022(2) 0.028(2) 0.020(2) 0.0034(17) 0.0022(17) -0.0008(17)
C22 0.040(3) 0.021(2) 0.026(2) -0.0003(17) 0.0101(19) -0.0036(19)
C23 0.026(2) 0.017(2) 0.025(2) -0.0011(17) 0.0015(18) 0.0004(17)
C24 0.028(2) 0.023(2) 0.020(2) -0.0023(16) -0.0029(17) -0.0016(18)
C25 0.032(2) 0.016(2) 0.024(2) 0.0007(16) 0.0058(18) -0.0001(17)
C26 0.031(2) 0.020(2) 0.020(2) -0.0023(16) 0.0054(17) -0.0018(17)
C27 0.045(3) 0.030(3) 0.032(3) 0.004(2) 0.013(2) -0.002(2)
C28 0.041(3) 0.030(2) 0.019(2) -0.0033(18) -0.0002(19) 0.004(2)
C29 0.030(2) 0.025(2) 0.023(2) -0.0023(17) 0.0041(18) 0.0020(18)
C30 0.028(2) 0.018(2) 0.030(2) -0.0009(18) -0.0042(19) 0.0040(17)
C31 0.045(3) 0.019(2) 0.031(3) -0.0010(18) 0.013(2) -0.002(2)
C32 0.047(3) 0.028(2) 0.026(2) -0.0004(18) 0.004(2) 0.003(2)
C33 0.029(2) 0.034(3) 0.043(3) -0.005(2) -0.001(2) 0.000(2)
C34 0.025(2) 0.027(2) 0.036(3) -0.0045(19) -0.0051(19) 0.0027(18)
C35 0.035(2) 0.018(2) 0.026(2) 0.0001(17) 0.0062(18) 0.0021(18)
C36 0.034(2) 0.031(3) 0.025(2) 0.0012(18) 0.0150(19) -0.0023(19)
C37 0.028(2) 0.031(2) 0.031(2) -0.0064(19) 0.0021(19) 0.0010(19)
C38 0.055(3) 0.023(2) 0.029(2) -0.0034(19) 0.017(2) -0.001(2)
C39 0.050(3) 0.020(2) 0.036(3) 0.0012(19) 0.020(2) -0.002(2)
C40 0.041(3) 0.023(2) 0.031(2) 0.0035(19) 0.016(2) -0.007(2)
C41 0.064(4) 0.029(3) 0.027(3) 0.005(2) 0.003(2) 0.002(2)
C42 0.041(3) 0.032(3) 0.051(3) 0.002(2) -0.002(2) -0.008(2)
C43 0.049(3) 0.039(3) 0.047(3) 0.000(2) -0.006(3) 0.007(3)
C44 0.043(3) 0.021(2) 0.022(2) 0.0008(17) 0.0066(19) -0.0030(19)
C45 0.043(3) 0.024(2) 0.036(3) 0.0026(19) 0.020(2) -0.005(2)
C46 0.035(3) 0.024(2) 0.028(2) -0.0048(18) -0.0065(19) 0.0014(19)
C47 0.023(2) 0.027(2) 0.042(3) -0.002(2) 0.006(2) 0.0004(19)
C48 0.038(3) 0.048(3) 0.043(3) 0.008(2) 0.000(2) -0.016(2)
C49 0.063(4) 0.051(3) 0.044(3) -0.010(3) -0.010(3) 0.019(3)
C50 0.073(4) 0.032(3) 0.042(3) 0.009(2) -0.012(3) 0.001(3)
C51 0.069(4) 0.025(3) 0.052(3) -0.007(2) 0.005(3) 0.000(3)
C52 0.048(3) 0.031(3) 0.077(4) -0.003(3) 0.016(3) 0.006(2)
C53 0.043(3) 0.027(2) 0.043(3) -0.001(2) 0.021(2) -0.008(2)
C54 0.043(3) 0.029(2) 0.040(3) 0.003(2) 0.022(2) -0.001(2)
C55 0.050(3) 0.045(3) 0.031(3) 0.006(2) 0.000(2) 0.008(2)
C56 0.024(2) 0.055(3) 0.029(2) -0.003(2) 0.0064(19) 0.003(2)
C57 0.067(4) 0.047(3) 0.053(4) -0.002(3) -0.012(3) 0.009(3)
C58 0.064(4) 0.024(2) 0.031(3) -0.0018(19) 0.020(2) -0.001(2)
Cl8 0.155(8) 0.071(5) 0.080(5) 0.019(3) 0.060(6) 0.020(6)
Cl9 0.106(4) 0.072(4) 0.025(2) -0.003(2) 0.0111(19) 0.031(2)
Cl10 0.043(3) 0.124(8) 0.081(3) 0.017(3) -0.023(2) 0.004(4)
Cl6 0.058(5) 0.077(4) 0.212(13) -0.031(7) -0.041(7) 0.012(3)
Cl7 0.376(14) 0.078(4) 0.035(3) 0.000(3) 0.030(4) 0.095(5)

loop_
_atom_type_symbol
_atom_type_description
_atom_type_scat_dispersion_real
_atom_type_scat_dispersion_imag
_atom_type_scat_source
Pd Pd -0.9988 1.0072 'International Tables Vol C Tables 4.2.6.8 and 6.1.1.4'
Cl Cl 0.1484 0.1585 'International Tables Vol C Tables 4.2.6.8 and 6.1.1.4'
N N 0.0061 0.0033 'International Tables Vol C Tables 4.2.6.8 and 6.1.1.4'
C C 0.0033 0.0016 'International Tables Vol C Tables 4.2.6.8 and 6.1.1.4'
H H 0.0000 0.0000 'International Tables Vol C Tables 4.2.6.8 and 6.1.1.4'

loop_
_geom_angle_atom_site_label_1
_geom_angle_atom_site_label_2
_geom_angle_atom_site_label_3
_geom_angle
_geom_angle_site_symmetry_1
_geom_angle_site_symmetry_3
_geom_angle_publ_flag
C56 Pd1 N1 95.20(16) . . ?
C56 Pd1 N2 174.25(16) . . ?
N1 Pd1 N2 79.32(12) . . ?
C56 Pd1 Cl1 88.46(13) . . ?
N1 Pd1 Cl1 174.78(9) . . ?
N2 Pd1 Cl1 96.89(9) . . ?
C6 N1 C15 120.3(3) . . ?
C6 N1 Pd1 113.9(2) . . ?
C15 N1 Pd1 125.7(2) . . ?
C12 N2 C10 122.6(3) . . ?
C12 N2 Pd1 111.1(3) . . ?
C10 N2 Pd1 126.0(2) . . ?
N4 N3 C25 112.2(4) . . ?
C5 C1 C26 117.4(4) . . ?
C5 C1 C14 120.8(4) . . ?
C26 C1 C14 121.8(4) . . ?
C29 C2 C3 119.0(4) . . ?
C29 C2 C6 135.3(4) . . ?
C3 C2 C6 105.6(3) . . ?
C30 C3 C2 123.1(4) . . ?
C30 C3 C13 122.9(4) . . ?
C2 C3 C13 114.0(4) . . ?
C20 C4 C15 121.4(4) . . ?
C1 C5 C25 121.1(4) . . ?
N1 C6 C2 134.0(4) . . ?
N1 C6 C12 118.7(3) . . ?
C2 C6 C12 107.2(3) . . ?
C17 C7 C14 114.0(3) . . ?
C21 C8 C10 121.1(4) . . ?
C20 C9 C17 117.6(3) . . ?
C8 C10 C16 121.3(4) . . ?
C8 C10 N2 118.3(3) . . ?
C16 C10 N2 120.2(3) . . ?
C18 C11 C16 121.9(4) . . ?
N2 C12 C13 135.4(4) . . ?
N2 C12 C6 116.9(4) . . ?
C13 C12 C6 107.7(3) . . ?
C19 C13 C3 119.0(4) . . ?
C19 C13 C12 135.3(4) . . ?
C3 C13 C12 105.5(3) . . ?
C1 C14 C7 115.1(3) . . ?
C35 C15 C4 121.9(4) . . ?
C35 C15 N1 119.6(3) . . ?
C4 C15 N1 118.3(3) . . ?
C11 C16 C10 116.7(4) . . ?
C11 C16 C38 120.9(4) . . ?
C10 C16 C38 122.2(4) . . ?
C9 C17 C7 111.9(3) . . ?
C11 C18 C21 121.3(4) . . ?
C13 C19 C47 118.7(4) . . ?
N3 N4 C44 114.7(4) . . ?
C4 C20 C36 116.8(4) . . ?
C4 C20 C9 123.4(4) . . ?
C36 C20 C9 119.8(4) . . ?
C8 C21 C18 117.5(4) . . ?
C8 C21 C27 123.5(4) . . ?
C18 C21 C27 119.0(4) . . ?
C31 C22 C44 121.4(4) . . ?
C24 C23 C25 115.7(4) . . ?
C24 C23 C37 123.0(4) . . ?
C25 C23 C37 121.2(4) . . ?
C23 C24 C26 122.6(4) . . ?
C5 C25 C23 122.3(4) . . ?
C5 C25 N3 121.1(4) . . ?
C23 C25 N3 116.6(4) . . ?
C24 C26 C1 120.9(4) . . ?
C21 C27 C45 116.4(4) . . ?
C46 C28 C29 121.8(4) . . ?
C2 C29 C28 118.8(4) . . ?
C3 C30 C34 116.4(4) . . ?
C3 C30 C46 115.9(4) . . ?
C34 C30 C46 127.7(4) . . ?
C22 C31 C58 116.9(4) . . ?
C22 C31 C53 122.7(4) . . ?
C58 C31 C53 120.3(4) . . ?
C41 C32 C44 115.9(4) . . ?
C41 C32 C55 122.3(4) . . ?
C44 C32 C55 121.8(4) . . ?
C47 C34 C30 121.2(4) . . ?
C15 C35 C40 116.5(4) . . ?
C15 C35 C39 121.8(4) . . ?
C40 C35 C39 121.7(4) . . ?
C40 C36 C20 121.7(4) . . ?
C23 C37 C33 112.7(4) . . ?
C23 C37 C48 111.1(4) . . ?
C33 C37 C48 109.3(4) . . ?
C16 C38 C42 112.6(4) . . ?
C16 C38 C50 109.1(4) . . ?
C42 C38 C50 109.2(4) . . ?
C51 C39 C52 110.1(4) . . ?
C51 C39 C35 112.8(4) . . ?
C52 C39 C35 110.6(4) . . ?
C36 C40 C35 121.7(4) . . ?
C58 C41 C32 122.0(5) . . ?
Cl7 C43 Cl8 117.2(7) . . ?
Cl7 C43 Cl6 107.3(7) . . ?
Cl8 C43 Cl6 112.8(6) . . ?
Cl7 C43 Cl11 107.1(7) . . ?
Cl8 C43 Cl11 10.9(7) . . ?
Cl6 C43 Cl11 122.0(6) . . ?
Cl7 C43 Cl10 118.2(7) . . ?
Cl8 C43 Cl10 97.0(6) . . ?
Cl6 C43 Cl10 15.9(7) . . ?
Cl11 C43 Cl10 106.4(6) . . ?
Cl7 C43 Cl9 7.9(6) . . ?
Cl8 C43 Cl9 112.7(6) . . ?
Cl6 C43 Cl9 104.6(5) . . ?
Cl11 C43 Cl9 103.2(5) . . ?
Cl10 C43 Cl9 113.9(5) . . ?
C22 C44 C32 122.0(4) . . ?
C22 C44 N4 123.1(4) . . ?
C32 C44 N4 115.0(4) . . ?
C27 C45 C54 111.5(4) . . ?
C28 C46 C30 121.3(4) . . ?
C34 C47 C19 121.9(4) . . ?
C31 C53 C54 112.0(4) . . ?
C45 C54 C53 113.5(4) . . ?
C32 C55 C57 113.5(4) . . ?
C32 C55 C49 110.3(4) . . ?
C57 C55 C49 110.9(4) . . ?
C41 C58 C31 121.7(4) . . ?

loop_
_geom_bond_atom_site_label_1
_geom_bond_atom_site_label_2
_geom_bond_distance
_geom_bond_site_symmetry_2
_geom_bond_publ_flag
Pd1 C56 2.019(4) . ?
Pd1 N1 2.054(3) . ?
Pd1 N2 2.178(3) . ?
Pd1 Cl1 2.2762(11) . ?
Cl11 C43 1.732(10) . ?
N1 C6 1.288(5) . ?
N1 C15 1.437(5) . ?
N2 C12 1.281(5) . ?
N2 C10 1.430(5) . ?
N3 N4 1.256(5) . ?
N3 C25 1.437(5) . ?
C1 C5 1.385(6) . ?
C1 C26 1.395(6) . ?
C1 C14 1.512(5) . ?
C2 C29 1.372(5) . ?
C2 C3 1.418(6) . ?
C2 C6 1.472(5) . ?
C3 C30 1.398(6) . ?
C3 C13 1.425(5) . ?
C4 C20 1.384(5) . ?
C4 C15 1.396(5) . ?
C5 C25 1.387(6) . ?
C6 C12 1.505(5) . ?
C7 C17 1.526(5) . ?
C7 C14 1.536(5) . ?
C8 C21 1.387(5) . ?
C8 C10 1.397(5) . ?
C9 C20 1.512(5) . ?
C9 C17 1.525(5) . ?
C10 C16 1.397(5) . ?
C11 C18 1.378(6) . ?
C11 C16 1.396(6) . ?
C12 C13 1.462(6) . ?
C13 C19 1.374(6) . ?
C15 C35 1.391(5) . ?
C16 C38 1.508(6) . ?
C18 C21 1.395(6) . ?
C19 C47 1.414(6) . ?
N4 C44 1.434(5) . ?
C20 C36 1.397(6) . ?
C21 C27 1.508(6) . ?
C22 C31 1.384(6) . ?
C22 C44 1.386(6) . ?
C23 C24 1.387(6) . ?
C23 C25 1.400(6) . ?
C23 C37 1.520(6) . ?
C24 C26 1.388(6) . ?
C27 C45 1.517(6) . ?
C28 C46 1.366(6) . ?
C28 C29 1.413(6) . ?
C30 C34 1.412(6) . ?
C30 C46 1.420(6) . ?
C31 C58 1.401(7) . ?
C31 C53 1.504(7) . ?
C32 C41 1.398(6) . ?
C32 C44 1.404(6) . ?
C32 C55 1.511(7) . ?
C33 C37 1.522(6) . ?
C34 C47 1.371(6) . ?
C35 C40 1.392(6) . ?
C35 C39 1.523(6) . ?
C36 C40 1.385(6) . ?
C37 C48 1.538(6) . ?
C38 C42 1.537(7) . ?
C38 C50 1.544(7) . ?
C39 C51 1.520(7) . ?
C39 C52 1.520(7) . ?
C41 C58 1.373(7) . ?
C43 Cl7 1.606(11) . ?
C43 Cl8 1.677(12) . ?
C43 Cl6 1.700(15) . ?
C43 Cl10 1.772(13) . ?
C43 Cl9 1.835(9) . ?
C45 C54 1.528(6) . ?
C49 C55 1.533(7) . ?
C53 C54 1.535(6) . ?
C55 C57 1.518(7) . ?
